data_7011801
loop_
_publ_author_name
'Kim, Yong-Joo'
'Joo, Young-Seon'
'Han, Jin-Taek'
'Han, Won Seok'
'Lee, Soon W.'

_publ_section_title
;
 Synthesis, structures and properties of bis(carbodiimido) complexes of
 Ni(ii), Pd(ii) and Pt(ii)
;
_journal_issue 18
_journal_name_full 'Journal of the Chemical Society, Dalton Transactions'
_journal_page_first 3611
_journal_paper_doi 10.1039/b204179k
_journal_year 2002
_chemical_formula_sum 'C30 H48 N4 P2 Pt'
_chemical_formula_weight 721.75
_chemical_name_systematic
; 
? 
;
_space_group_IT_number 61
_symmetry_cell_setting orthorhombic
_symmetry_space_group_name_Hall '-P 2ac 2ab'
_symmetry_space_group_name_H-M 'P b c a'
_atom_sites_solution_hydrogens geom
_atom_sites_solution_primary direct
_atom_sites_solution_secondary difmap
_audit_creation_method SHELXL-97
_cell_angle_alpha 90.00
_cell_angle_beta 90.00
_cell_angle_gamma 90.00
_cell_formula_units_Z 4
_cell_length_a 9.4547(8)
_cell_length_b 14.3442(15)
_cell_length_c 24.230(2)
_cell_measurement_reflns_used 24
_cell_measurement_temperature 295(2)
_cell_measurement_theta_max 14.33
_cell_measurement_theta_min 4.86
_cell_volume 3286.1(5)
_computing_cell_refinement 'Siemens XSCANS'
_computing_data_collection 'Siemens XSCANS'
_computing_data_reduction 'Siemens SHELXTL'
_computing_molecular_graphics 'Siemens SHELXTL'
_computing_publication_material 'Siemens SHELXTL'
_computing_structure_refinement 'Siemens SHELXTL'
_computing_structure_solution 'Siemens SHELXTL'
_diffrn_ambient_temperature 295(2)
_diffrn_measured_fraction_theta_full 0.984
_diffrn_measured_fraction_theta_max 0.984
_diffrn_measurement_device 'Siemens P4'
_diffrn_measurement_method '\w scans'
_diffrn_radiation_monochromator graphite
_diffrn_radiation_source 'sealed tube'
_diffrn_radiation_type MoK\a
_diffrn_radiation_wavelength 0.71073
_diffrn_reflns_av_R_equivalents 0.0000
_diffrn_reflns_av_sigmaI/netI 0.0293
_diffrn_reflns_limit_h_max 11
_diffrn_reflns_limit_h_min 0
_diffrn_reflns_limit_k_max 17
_diffrn_reflns_limit_k_min 0
_diffrn_reflns_limit_l_max 28
_diffrn_reflns_limit_l_min 0
_diffrn_reflns_number 2839
_diffrn_reflns_theta_full 24.99
_diffrn_reflns_theta_max 24.99
_diffrn_reflns_theta_min 2.71
_diffrn_standards_interval_count 97
_diffrn_standards_number 3
_exptl_absorpt_coefficient_mu 4.391
_exptl_absorpt_correction_T_max 0.6429
_exptl_absorpt_correction_T_min 0.1708
_exptl_absorpt_correction_type empirical
_exptl_crystal_colour 'COLORLESS         '
_exptl_crystal_density_diffrn 1.459
_exptl_crystal_density_method 'not measured'
_exptl_crystal_description 'BLOCK             '
_exptl_crystal_F_000 1456
_exptl_crystal_size_max 0.32
_exptl_crystal_size_mid 0.30
_exptl_crystal_size_min 0.28
_refine_diff_density_max 0.791
_refine_diff_density_min -0.986
_refine_diff_density_rms 0.104
_refine_ls_extinction_coef 0.00016(8)
_refine_ls_extinction_expression Fc^*^=kFc[1+0.001xFc^2^\l^3^/sin(2\q)]^-1/4^
_refine_ls_extinction_method SHELXL
_refine_ls_goodness_of_fit_ref 1.045
_refine_ls_hydrogen_treatment mixed
_refine_ls_matrix_type full
_refine_ls_number_parameters 170
_refine_ls_number_reflns 2839
_refine_ls_number_restraints 0
_refine_ls_restrained_S_all 1.045
_refine_ls_R_factor_all 0.0609
_refine_ls_R_factor_gt 0.0357
_refine_ls_shift/su_max 0.000
_refine_ls_shift/su_mean 0.000
_refine_ls_structure_factor_coef Fsqd
_refine_ls_weighting_details 'calc w=1/[\s^2^(Fo^2^)+(0.0472P)^2^+6.6260P] where P=(Fo^2^+2Fc^2^)/3'
_refine_ls_weighting_scheme calc
_refine_ls_wR_factor_gt 0.0897
_refine_ls_wR_factor_ref 0.1088
_reflns_number_gt 1750
_reflns_number_total 2839
_reflns_threshold_expression >2sigma(I)
_cod_data_source_file b204179k.txt
_cod_data_source_block ptncr2
_cod_depositor_comments
;
The following automatic conversions were performed:
'_symmetry_cell_setting' value 'Orthorhombic' changed to 'orthorhombic'
according to '/home/saulius/struct/CIF-dictionaries/cif_core.dic'
dictionary named 'cif_core.dic' version 2.4.1 from 2010-06-29.

Automatic conversion script
Id: cif_fix_enum 1527 2010-12-29 10:47:43Z saulius 
;
_cod_original_cell_volume 3286.0(5)
_cod_original_sg_symbol_H-M 'Pbca '
_cod_database_code 7011801

loop_
_symmetry_equiv_pos_as_xyz
'x, y, z'
'-x+1/2, -y, z+1/2'
'-x, y+1/2, -z+1/2'
'x+1/2, -y+1/2, -z'
'-x, -y, -z'
'x-1/2, y, -z-1/2'
'x, -y-1/2, z-1/2'
'-x-1/2, y-1/2, z'

loop_
_atom_site_label
_atom_site_type_symbol
_atom_site_fract_x
_atom_site_fract_y
_atom_site_fract_z
_atom_site_U_iso_or_equiv
_atom_site_adp_type
_atom_site_occupancy
_atom_site_symmetry_multiplicity
_atom_site_calc_flag
_atom_site_refinement_flags
_atom_site_disorder_assembly
_atom_site_disorder_group
Pt1 Pt 0.0000 0.0000 0.0000 0.04183(15) Uani 1 2 d S . .
P1 P 0.15820(19) -0.06419(10) 0.06188(6) 0.0513(4) Uani 1 1 d . . .
N1 N -0.1567(5) -0.0382(4) 0.0518(2) 0.0562(12) Uani 1 1 d . . .
N2 N -0.2314(6) -0.0296(4) 0.1472(2) 0.0596(14) Uani 1 1 d . . .
C1 C 0.1613(9) -0.0044(4) 0.1278(3) 0.0649(19) Uani 1 1 d . . .
H1A H 0.0675 -0.0074 0.1440 0.078 Uiso 1 1 calc R . .
H1B H 0.2254 -0.0371 0.1523 0.078 Uiso 1 1 calc R . .
C2 C 0.2060(9) 0.0961(5) 0.1245(3) 0.092(3) Uani 1 1 d . . .
H2A H 0.2046 0.1231 0.1608 0.110 Uiso 1 1 calc R . .
H2B H 0.1420 0.1296 0.1010 0.110 Uiso 1 1 calc R . .
H2C H 0.3000 0.0998 0.1097 0.110 Uiso 1 1 calc R . .
C3 C 0.1074(9) -0.1817(4) 0.0811(3) 0.077(2) Uani 1 1 d . . .
H3A H 0.1787 -0.2071 0.1057 0.092 Uiso 1 1 calc R . .
H3B H 0.0189 -0.1791 0.1013 0.092 Uiso 1 1 calc R . .
C4 C 0.0898(12) -0.2469(5) 0.0325(4) 0.127(4) Uani 1 1 d . . .
H4A H 0.0620 -0.3074 0.0456 0.152 Uiso 1 1 calc R . .
H4B H 0.1778 -0.2518 0.0130 0.152 Uiso 1 1 calc R . .
H4C H 0.0183 -0.2230 0.0082 0.152 Uiso 1 1 calc R . .
C5 C 0.3407(7) -0.0684(5) 0.0375(3) 0.0683(18) Uani 1 1 d . . .
H5A H 0.3432 -0.1054 0.0039 0.082 Uiso 1 1 calc R . .
H5B H 0.3695 -0.0056 0.0278 0.082 Uiso 1 1 calc R . .
C6 C 0.4487(9) -0.1080(6) 0.0775(3) 0.094(3) Uani 1 1 d . . .
H6A H 0.5407 -0.1069 0.0607 0.112 Uiso 1 1 calc R . .
H6B H 0.4239 -0.1711 0.0865 0.112 Uiso 1 1 calc R . .
H6C H 0.4499 -0.0710 0.1105 0.112 Uiso 1 1 calc R . .
C7 C -0.1924(7) -0.0269(5) 0.0979(3) 0.0538(16) Uani 1 1 d . . .
C8 C -0.3272(7) 0.0347(4) 0.1729(2) 0.0531(15) Uani 1 1 d . . .
C9 C -0.4192(8) -0.0026(4) 0.2116(3) 0.0603(18) Uani 1 1 d . . .
C10 C -0.5101(8) 0.0577(6) 0.2390(3) 0.078(2) Uani 1 1 d . . .
H10 H -0.5732 0.0336 0.2648 0.093 Uiso 1 1 calc R . .
C11 C -0.5092(9) 0.1514(7) 0.2292(3) 0.087(3) Uani 1 1 d . . .
H11 H -0.5722 0.1904 0.2474 0.104 Uiso 1 1 calc R . .
C12 C -0.4137(9) 0.1873(5) 0.1918(3) 0.076(2) Uani 1 1 d . . .
H12 H -0.4117 0.2514 0.1858 0.092 Uiso 1 1 calc R . .
C13 C -0.3206(9) 0.1307(4) 0.1630(2) 0.0664(19) Uani 1 1 d . . .
C14 C -0.4170(10) -0.1044(5) 0.2243(3) 0.084(2) Uani 1 1 d . . .
H14A H -0.4872 -0.1181 0.2518 0.101 Uiso 1 1 calc R . .
H14B H -0.3253 -0.1215 0.2380 0.101 Uiso 1 1 calc R . .
H14C H -0.4372 -0.1392 0.1914 0.101 Uiso 1 1 calc R . .
C15 C -0.2160(9) 0.1735(5) 0.1247(3) 0.091(3) Uani 1 1 d . . .
H15A H -0.1604 0.1254 0.1078 0.109 Uiso 1 1 calc R . .
H15B H -0.1552 0.2147 0.1450 0.109 Uiso 1 1 calc R . .
H15C H -0.2650 0.2080 0.0967 0.109 Uiso 1 1 calc R . .

loop_
_atom_site_aniso_label
_atom_site_aniso_U_11
_atom_site_aniso_U_22
_atom_site_aniso_U_33
_atom_site_aniso_U_23
_atom_site_aniso_U_13
_atom_site_aniso_U_12
Pt1 0.0408(2) 0.0541(2) 0.0306(2) -0.00076(13) 0.00252(14) 0.00113(15)
P1 0.0599(9) 0.0557(8) 0.0384(7) 0.0018(7) -0.0017(9) 0.0002(9)
N1 0.041(3) 0.080(3) 0.047(3) 0.007(3) 0.010(3) 0.008(3)
N2 0.068(4) 0.076(3) 0.035(3) 0.003(3) 0.008(3) 0.001(3)
C1 0.077(5) 0.077(5) 0.040(4) -0.002(3) -0.005(4) -0.007(4)
C2 0.120(8) 0.086(5) 0.070(5) -0.017(4) -0.005(5) -0.021(5)
C3 0.096(6) 0.060(4) 0.075(5) 0.021(4) -0.016(4) -0.005(4)
C4 0.196(11) 0.059(5) 0.124(8) 0.007(5) -0.081(8) -0.011(6)
C5 0.057(4) 0.091(5) 0.057(4) -0.006(4) 0.011(4) 0.006(4)
C6 0.080(5) 0.118(7) 0.084(6) -0.009(5) -0.015(5) 0.029(5)
C7 0.048(4) 0.068(3) 0.046(4) -0.001(3) -0.004(3) 0.001(3)
C8 0.058(4) 0.070(3) 0.031(3) -0.005(3) -0.002(3) -0.004(3)
C9 0.065(5) 0.077(5) 0.040(4) 0.006(3) 0.003(3) -0.010(4)
C10 0.089(6) 0.101(7) 0.043(4) -0.010(4) 0.013(4) 0.009(5)
C11 0.104(8) 0.095(6) 0.061(5) -0.011(4) 0.008(5) 0.028(5)
C12 0.099(7) 0.072(4) 0.059(4) -0.002(4) -0.003(5) 0.017(4)
C13 0.094(6) 0.065(4) 0.041(3) -0.001(3) -0.007(4) -0.002(4)
C14 0.115(7) 0.087(5) 0.051(4) 0.007(4) 0.015(5) -0.017(5)
C15 0.135(8) 0.068(4) 0.069(5) 0.001(4) 0.017(5) -0.018(5)

loop_
_atom_type_symbol
_atom_type_description
_atom_type_scat_dispersion_real
_atom_type_scat_dispersion_imag
_atom_type_scat_source
C C 0.0033 0.0016 'International Tables Vol C Tables 4.2.6.8 and 6.1.1.4'
H H 0.0000 0.0000 'International Tables Vol C Tables 4.2.6.8 and 6.1.1.4'
N N 0.0061 0.0033 'International Tables Vol C Tables 4.2.6.8 and 6.1.1.4'
P P 0.1023 0.0942 'International Tables Vol C Tables 4.2.6.8 and 6.1.1.4'
Pt Pt -1.7033 8.3905 'International Tables Vol C Tables 4.2.6.8 and 6.1.1.4'

loop_
_geom_angle_atom_site_label_1
_geom_angle_atom_site_label_2
_geom_angle_atom_site_label_3
_geom_angle
_geom_angle_site_symmetry_1
_geom_angle_site_symmetry_3
_geom_angle_publ_flag
N1 Pt1 N1 180.0(4) . 5 ?
N1 Pt1 P1 87.89(15) . . ?
N1 Pt1 P1 92.11(15) 5 . ?
N1 Pt1 P1 92.11(15) . 5 ?
N1 Pt1 P1 87.89(15) 5 5 ?
P1 Pt1 P1 180.00(9) . 5 ?
C1 P1 C3 102.6(3) . . ?
C1 P1 C5 106.6(4) . . ?
C3 P1 C5 107.6(4) . . ?
C1 P1 Pt1 113.2(2) . . ?
C3 P1 Pt1 111.4(2) . . ?
C5 P1 Pt1 114.5(2) . . ?
C7 N1 Pt1 139.8(5) . . ?
C7 N2 C8 125.6(6) . . ?
C2 C1 P1 114.3(5) . . ?
C4 C3 P1 113.9(5) . . ?
C6 C5 P1 116.2(5) . . ?
N1 C7 N2 170.3(8) . . ?
C9 C8 C13 121.6(6) . . ?
C9 C8 N2 116.2(6) . . ?
C13 C8 N2 122.0(6) . . ?
C8 C9 C10 118.1(6) . . ?
C8 C9 C14 120.6(7) . . ?
C10 C9 C14 121.3(6) . . ?
C11 C10 C9 121.7(7) . . ?
C10 C11 C12 119.2(7) . . ?
C11 C12 C13 121.8(7) . . ?
C12 C13 C8 117.5(7) . . ?
C12 C13 C15 119.6(6) . . ?
C8 C13 C15 122.9(7) . . ?

loop_
_geom_bond_atom_site_label_1
_geom_bond_atom_site_label_2
_geom_bond_distance
_geom_bond_site_symmetry_2
_geom_bond_publ_flag
Pt1 N1 2.018(5) . ?
Pt1 N1 2.018(5) 5 ?
Pt1 P1 2.3093(16) . ?
Pt1 P1 2.3093(16) 5 ?
P1 C1 1.814(6) . ?
P1 C3 1.814(6) . ?
P1 C5 1.825(7) . ?
N1 C7 1.178(7) . ?
N2 C7 1.250(8) . ?
N2 C8 1.435(8) . ?
C1 C2 1.505(8) . ?
C3 C4 1.512(10) . ?
C5 C6 1.518(9) . ?
C8 C9 1.387(9) . ?
C8 C13 1.399(9) . ?
C9 C10 1.388(10) . ?
C9 C14 1.493(9) . ?
C10 C11 1.365(12) . ?
C11 C12 1.378(10) . ?
C12 C13 1.387(9) . ?
C13 C15 1.487(9) . ?
